data_2019312
loop_
_publ_author_name
'Smith, Graham'

_publ_section_title
;
 Coordination polymeric structures in the sodium salt of
 4-chloro-3-nitrobenzoic acid and the sodium and potassium salts of
 4-nitroanthranilic acid
;
_journal_coeditor_code OV3041
_journal_issue 12
_journal_name_full 'Acta Crystallographica Section C'
_journal_page_first 1472
_journal_page_last 1477
_journal_paper_doi 10.1107/S0108270113028977
_journal_volume 69
_journal_year 2013
_chemical_formula_iupac '[Na (C7 H3 Cl N O4) (H2 O)]'
_chemical_formula_moiety 'C7 H5 Cl N Na O5'
_chemical_formula_sum 'C7 H5 Cl N Na O5'
_chemical_formula_weight 241.56
_chemical_name_common 'sodium 4-chloro-3-nitrobenzoate monohydrate'
_chemical_name_systematic
;
Poly[aqua(\m~4~-4-chloro-3-nitrobenzoato)sodium(I)]
;
_space_group_IT_number 61
_symmetry_cell_setting orthorhombic
_symmetry_space_group_name_Hall '-P 2ac 2ab'
_symmetry_space_group_name_H-M 'P b c a'
_atom_sites_solution_hydrogens geom
_atom_sites_solution_primary direct
_atom_sites_solution_secondary difmap
_audit_creation_method SHELXL-97
_cell_angle_alpha 90.00
_cell_angle_beta 90.00
_cell_angle_gamma 90.00
_cell_formula_units_Z 8
_cell_length_a 7.9406(4)
_cell_length_b 6.8025(4)
_cell_length_c 33.2700(17)
_cell_measurement_reflns_used 3227
_cell_measurement_temperature 200.0(10)
_cell_measurement_theta_max 28.39
_cell_measurement_theta_min 3.53
_cell_volume 1797.11(17)
_computing_cell_refinement 'CrysAlis PRO (Agilent, 2012)'
_computing_data_collection 'CrysAlis PRO (Agilent, 2012)'
_computing_data_reduction 'CrysAlis PRO (Agilent, 2012)'
_computing_molecular_graphics 'PLATON (Spek, 2009)'
_computing_publication_material 'PLATON (Spek, 2009)'
_computing_structure_refinement 'SHELXL97 (Sheldrick, 2008) within WinGX (Farrugia, 2012)'
_computing_structure_solution 'SHELXS97 (Sheldrick, 2008)'
_diffrn_ambient_temperature 200.0(10)
_diffrn_detector_area_resol_mean 16.077
_diffrn_measured_fraction_theta_full 0.998
_diffrn_measured_fraction_theta_max 0.998
_diffrn_measurement_device_type 'Oxford Diffraction Gemini-S CCD-detector'
_diffrn_measurement_method '\w scans'
_diffrn_radiation_monochromator graphite
_diffrn_radiation_source 'Enhance (Mo) X-ray source'
_diffrn_radiation_type MoK\a
_diffrn_radiation_wavelength 0.71073
_diffrn_reflns_av_R_equivalents 0.0290
_diffrn_reflns_av_sigmaI/netI 0.0181
_diffrn_reflns_limit_h_max 9
_diffrn_reflns_limit_h_min -9
_diffrn_reflns_limit_k_max 8
_diffrn_reflns_limit_k_min -5
_diffrn_reflns_limit_l_max 41
_diffrn_reflns_limit_l_min -41
_diffrn_reflns_number 11239
_diffrn_reflns_theta_full 26.00
_diffrn_reflns_theta_max 26.00
_diffrn_reflns_theta_min 3.55
_diffrn_standards_number 0
_exptl_absorpt_coefficient_mu 0.472
_exptl_absorpt_correction_T_max 0.990
_exptl_absorpt_correction_T_min 0.963
_exptl_absorpt_correction_type multi-scan
_exptl_absorpt_process_details '(CrysAlis PRO; Agilent, 2012)'
_exptl_crystal_colour colourless
_exptl_crystal_density_diffrn 1.786
_exptl_crystal_density_method 'not measured'
_exptl_crystal_description plate
_exptl_crystal_F_000 976
_exptl_crystal_size_max 0.35
_exptl_crystal_size_mid 0.23
_exptl_crystal_size_min 0.16
_refine_diff_density_max 0.286
_refine_diff_density_min -0.250
_refine_ls_extinction_method none
_refine_ls_goodness_of_fit_ref 1.132
_refine_ls_hydrogen_treatment constr
_refine_ls_matrix_type full
_refine_ls_number_parameters 136
_refine_ls_number_reflns 1762
_refine_ls_number_restraints 0
_refine_ls_restrained_S_all 1.132
_refine_ls_R_factor_all 0.0407
_refine_ls_R_factor_gt 0.0365
_refine_ls_shift/su_max 0.000
_refine_ls_shift/su_mean 0.000
_refine_ls_structure_factor_coef Fsqd
_refine_ls_weighting_details 'calc w=1/[\s^2^(Fo^2^)+(0.0370P)^2^+1.4996P] where P=(Fo^2^+2Fc^2^)/3'
_refine_ls_weighting_scheme calc
_refine_ls_wR_factor_gt 0.0888
_refine_ls_wR_factor_ref 0.0914
_reflns_number_gt 1643
_reflns_number_total 1762
_reflns_threshold_expression I>2\s(I)
_cod_data_source_file ov3041.cif
_cod_data_source_block I
_cod_database_code 2019312

loop_
_symmetry_equiv_pos_site_id
_symmetry_equiv_pos_as_xyz
1 x,y,z
2 1/2-x,-y,1/2+z
3 1/2+x,1/2-y,-z
4 -x,1/2+y,1/2-z
5 -x,-y,-z
6 1/2+x,y,1/2-z
7 1/2-x,1/2+y,z
8 x,1/2-y,1/2+z

loop_
_atom_site_aniso_label
_atom_site_aniso_U_11
_atom_site_aniso_U_22
_atom_site_aniso_U_33
_atom_site_aniso_U_12
_atom_site_aniso_U_13
_atom_site_aniso_U_23
Cl4 0.0510(4) 0.0600(4) 0.0163(3) -0.0006(3) 0.0002(2) 0.0076(2)
Na1 0.0310(5) 0.0262(4) 0.0270(5) 0.0026(4) 0.0087(3) 0.0021(3)
O1W 0.0293(8) 0.0461(10) 0.0446(10) 0.0045(7) -0.0029(7) -0.0136(8)
O11 0.0211(7) 0.0315(8) 0.0239(8) 0.0011(6) -0.0062(6) -0.0030(6)
O12 0.0260(7) 0.0353(8) 0.0189(7) -0.0041(6) 0.0026(6) 0.0008(6)
O31 0.0223(7) 0.0608(11) 0.0394(9) 0.0062(8) -0.0008(7) 0.0040(8)
O32 0.0469(10) 0.0687(13) 0.0294(9) -0.0151(9) -0.0177(8) -0.0014(9)
N3 0.0277(9) 0.0354(10) 0.0244(10) -0.0037(8) -0.0058(8) 0.0073(8)
C1 0.0189(9) 0.0145(9) 0.0190(9) -0.0001(7) 0.0001(7) -0.0004(7)
C2 0.0197(9) 0.0172(9) 0.0191(10) -0.0004(8) 0.0017(7) 0.0000(7)
C3 0.0202(9) 0.0206(9) 0.0202(10) 0.0010(8) -0.0032(8) -0.0002(8)
C4 0.0331(11) 0.0227(10) 0.0148(9) 0.0009(9) 0.0011(8) 0.0000(7)
C5 0.0280(10) 0.0265(11) 0.0233(10) -0.0014(9) 0.0083(9) -0.0003(8)
C6 0.0194(10) 0.0218(10) 0.0267(11) -0.0010(8) 0.0012(8) 0.0003(8)
C11 0.0204(9) 0.0141(9) 0.0204(10) -0.0002(7) -0.0018(8) -0.0026(7)

loop_
_atom_site_type_symbol
_atom_site_label
_atom_site_fract_x
_atom_site_fract_y
_atom_site_fract_z
_atom_site_U_iso_or_equiv
_atom_site_thermal_displace_type
_atom_site_calc_flag
_atom_site_refinement_flags
_atom_site_occupancy
Cl Cl4 0.61917(8) 0.65133(10) 0.27191(2) 0.0424(2) Uani d . 1.000
Na Na1 0.43553(10) 0.25681(12) 0.48941(2) 0.0281(3) Uani d . 1.000
O O1W 0.2368(2) 0.3161(3) 0.44011(5) 0.0400(5) Uani d . 1.000
O O11 0.92659(17) 0.4788(2) 0.45590(4) 0.0255(4) Uani d . 1.000
O O12 0.65361(17) 0.4655(2) 0.46968(4) 0.0267(4) Uani d . 1.000
O O31 0.2537(2) 0.6340(3) 0.36052(5) 0.0408(5) Uani d . 1.000
O O32 0.3141(2) 0.4742(3) 0.30652(5) 0.0483(6) Uani d . 1.000
N N3 0.3541(2) 0.5563(3) 0.33740(5) 0.0292(6) Uani d . 1.000
C C1 0.7337(2) 0.5188(3) 0.40189(5) 0.0175(5) Uani d . 1.000
C C2 0.5677(2) 0.5251(3) 0.38922(6) 0.0187(5) Uani d . 1.000
C C3 0.5321(2) 0.5583(3) 0.34907(6) 0.0203(5) Uani d . 1.000
C C4 0.6591(3) 0.5901(3) 0.32095(6) 0.0235(6) Uani d . 1.000
C C5 0.8247(3) 0.5830(3) 0.33389(6) 0.0259(6) Uani d . 1.000
C C6 0.8609(2) 0.5461(3) 0.37387(6) 0.0226(6) Uani d . 1.000
C C11 0.7742(2) 0.4845(3) 0.44583(6) 0.0183(5) Uani d . 1.000
H H2 0.47880 0.50680 0.40800 0.0220 Uiso c R 1.000
H H5 0.91370 0.60350 0.31530 0.0310 Uiso c R 1.000
H H6 0.97510 0.53930 0.38230 0.0270 Uiso c R 1.000
H H11W 0.14440 0.36210 0.44260 0.0600 Uiso d R 1.000
H H12W 0.23520 0.25090 0.41960 0.0600 Uiso d R 1.000

loop_
_atom_type_symbol
_atom_type_description
_atom_type_scat_dispersion_real
_atom_type_scat_dispersion_imag
_atom_type_scat_source
C C 0.0033 0.0016 'International Tables Vol C Tables 4.2.6.8 and 6.1.1.4'
H H 0.0000 0.0000 'International Tables Vol C Tables 4.2.6.8 and 6.1.1.4'
O O 0.0106 0.0060 'International Tables Vol C Tables 4.2.6.8 and 6.1.1.4'
Na Na 0.0362 0.0249 'International Tables Vol C Tables 4.2.6.8 and 6.1.1.4'
Cl Cl 0.1484 0.1585 'International Tables Vol C Tables 4.2.6.8 and 6.1.1.4'
N N 0.0061 0.0033 'International Tables Vol C Tables 4.2.6.8 and 6.1.1.4'

loop_
_geom_angle_atom_site_label_1
_geom_angle_atom_site_label_2
_geom_angle_atom_site_label_3
_geom_angle_site_symmetry_1
_geom_angle_site_symmetry_3
_geom_angle
_geom_angle_publ_flag
O1W Na1 O12 . . 101.59(6) no
O1W Na1 O11 . 3_456 128.87(7) no
O1W Na1 O12 . 5_666 93.60(6) no
O1W Na1 O11 . 7_645 96.70(6) no
O11 Na1 O12 3_456 . 129.40(6) no
O12 Na1 O12 . 5_666 84.32(5) no
O11 Na1 O12 7_645 . 90.57(5) no
O11 Na1 O12 3_456 5_666 94.87(5) no
O11 Na1 O11 3_456 7_645 81.06(5) no
O11 Na1 O12 7_645 5_666 169.24(6) no
Na1 O11 C11 3_556 . 104.40(12) no
Na1 O12 C11 . . 144.08(13) no
Na1 O12 Na1 . 5_666 95.69(5) no
Na1 O12 C11 5_666 . 119.83(13) no
Na1 O1W H11W . . 128.00 no
Na1 O1W H12W . . 121.00 no
H11W O1W H12W . . 107.00 no
O31 N3 O32 . . 124.02(17) no
O31 N3 C3 . . 117.15(17) no
O32 N3 C3 . . 118.79(17) no
C6 C1 C11 . . 120.97(15) no
C2 C1 C6 . . 118.98(16) no
C2 C1 C11 . . 120.04(15) no
C1 C2 C3 . . 119.56(16) no
N3 C3 C2 . . 116.81(15) no
N3 C3 C4 . . 121.45(18) no
C2 C3 C4 . . 121.73(16) no
Cl4 C4 C3 . . 122.92(17) no
Cl4 C4 C5 . . 118.71(17) no
C3 C4 C5 . . 118.26(18) no
C4 C5 C6 . . 120.17(19) no
C1 C6 C5 . . 121.27(17) no
O11 C11 O12 . . 124.42(18) no
O11 C11 C1 . . 117.82(16) no
O12 C11 C1 . . 117.76(15) no
C1 C2 H2 . . 120.00 no
C3 C2 H2 . . 120.00 no
C4 C5 H5 . . 120.00 no
C6 C5 H5 . . 120.00 no
C1 C6 H6 . . 119.00 no
C5 C6 H6 . . 119.00 no

loop_
_geom_bond_atom_site_label_1
_geom_bond_atom_site_label_2
_geom_bond_site_symmetry_2
_geom_bond_distance
_geom_bond_publ_flag
Na1 O1W . 2.3115(18) yes
Na1 O12 . 2.3334(16) yes
Na1 O11 3_456 2.4258(15) yes
Na1 O12 5_666 2.4335(16) yes
Na1 O11 7_645 2.4532(16) yes
Cl4 C4 . 1.714(2) no
O11 C11 . 1.256(2) no
O12 C11 . 1.250(2) no
O31 N3 . 1.227(2) no
O32 N3 . 1.212(2) no
O1W H11W . 0.8000 no
O1W H12W . 0.8100 no
N3 C3 . 1.466(2) no
C1 C11 . 1.515(3) no
C1 C2 . 1.385(2) no
C1 C6 . 1.387(2) no
C2 C3 . 1.384(3) no
C3 C4 . 1.393(3) no
C4 C5 . 1.385(3) no
C5 C6 . 1.384(3) no
C2 H2 . 0.9500 no
C5 H5 . 0.9500 no
C6 H6 . 0.9500 no

loop_
_geom_hbond_atom_site_label_D
_geom_hbond_atom_site_label_H
_geom_hbond_atom_site_label_A
_geom_hbond_site_symmetry_A
_geom_hbond_distance_DH
_geom_hbond_distance_HA
_geom_hbond_distance_DA
_geom_hbond_angle_DHA
_geom_hbond_publ_flag
O1W H11W O11 1_455 0.80 1.95 2.751(2) 173 yes
O1W H12W O31 7_545 0.81 2.12 2.924(2) 169 yes
C2 H2 O1W . 0.95 2.55 3.434(2) 154 yes
C6 H6 O31 1_655 0.95 2.42 3.207(2) 141 yes

loop_
_geom_torsion_atom_site_label_1
_geom_torsion_atom_site_label_2
_geom_torsion_atom_site_label_3
_geom_torsion_atom_site_label_4
_geom_torsion_site_symmetry_1
_geom_torsion_site_symmetry_3
_geom_torsion_site_symmetry_4
_geom_torsion
_geom_torsion_publ_flag
O1W Na1 O12 C11 . . . -79.2(2) no
O1W Na1 O12 Na1 . . 5_666 92.53(7) no
O11 Na1 O12 C11 3_456 . . 96.7(2) no
O11 Na1 O12 Na1 3_456 . 5_666 -91.64(7) no
O12 Na1 O12 C11 5_666 . . -171.7(2) no
O12 Na1 O12 Na1 5_666 . 5_666 0.02(9) no
O11 Na1 O12 C11 7_645 . . 17.8(2) no
O11 Na1 O12 Na1 7_645 . 5_666 -170.51(5) no
O1W Na1 O11 C11 . 3_456 3_456 -34.83(15) no
O12 Na1 O11 C11 . 3_456 3_456 150.41(12) no
O1W Na1 O12 Na1 . 5_666 5_666 -101.30(6) no
O1W Na1 O12 C11 . 5_666 5_666 84.32(14) no
O12 Na1 O12 Na1 . 5_666 5_666 0.00(7) no
O12 Na1 O12 C11 . 5_666 5_666 -174.38(14) no
O1W Na1 O11 C11 . 7_645 7_645 118.41(15) no
O12 Na1 O11 C11 . 7_645 7_645 16.67(15) no
Na1 O11 C11 O12 3_556 . . 34.0(2) no
Na1 O11 C11 C1 3_556 . . -146.67(15) no
Na1 O12 C11 O11 . . . -109.7(2) no
Na1 O12 C11 C1 . . . 70.9(3) no
Na1 O12 C11 O11 5_666 . . 79.8(2) no
Na1 O12 C11 C1 5_666 . . -99.50(18) no
O31 N3 C3 C2 . . . 40.1(3) no
O32 N3 C3 C2 . . . -137.8(2) no
O31 N3 C3 C4 . . . -140.6(2) no
O32 N3 C3 C4 . . . 41.6(3) no
C11 C1 C2 C3 . . . 179.42(19) no
C2 C1 C6 C5 . . . 1.2(3) no
C6 C1 C2 C3 . . . 0.0(3) no
C6 C1 C11 O12 . . . 178.38(19) no
C2 C1 C11 O11 . . . 179.60(19) no
C2 C1 C11 O12 . . . -1.0(3) no
C11 C1 C6 C5 . . . -178.16(19) no
C6 C1 C11 O11 . . . -1.0(3) no
C1 C2 C3 N3 . . . 177.91(19) no
C1 C2 C3 C4 . . . -1.4(3) no
N3 C3 C4 Cl4 . . . 6.1(3) no
N3 C3 C4 C5 . . . -177.73(19) no
C2 C3 C4 Cl4 . . . -174.54(16) no
C2 C3 C4 C5 . . . 1.6(3) no
Cl4 C4 C5 C6 . . . 175.97(16) no
C3 C4 C5 C6 . . . -0.3(3) no
C4 C5 C6 C1 . . . -1.1(3) no
